data_4035499
loop_
_publ_author_name
'Bulut, Safak'
'Queen, Wendy L.'

_publ_section_title
;
 Catalyst-Free Synthesis of Aryl Diamines via a Three-Step Reaction
 Process.
;
_journal_issue 7
_journal_name_full 'The Journal of organic chemistry'
_journal_page_first 3806
_journal_page_last 3818
_journal_paper_doi 10.1021/acs.joc.8b00151
_journal_volume 83
_journal_year 2018
_chemical_formula_sum 'C38 H54 N4 O11'
_chemical_formula_weight 742.85
_chemical_name_common 'CCDC 1540293_Compound 3_SB20_2ndcrystal_0m'
_space_group_crystal_system monoclinic
_space_group_IT_number 14
_space_group_name_Hall '-P 2yn'
_space_group_name_H-M_alt 'P 1 21/n 1'
_atom_sites_solution_hydrogens geom
_audit_creation_method SHELXL-2014/7
_cell_angle_alpha 90
_cell_angle_beta 92.78(5)
_cell_angle_gamma 90
_cell_formula_units_Z 2
_cell_length_a 6.488(10)
_cell_length_b 38.42(6)
_cell_length_c 6.892(10)
_cell_measurement_reflns_used 4009
_cell_measurement_temperature 125(2)
_cell_measurement_theta_max 42.172
_cell_measurement_theta_min 6.283
_cell_volume 1716(5)
_computing_structure_refinement 'SHELXL-2014/7 (Sheldrick, 2014)'
_diffrn_ambient_temperature 125(2)
_diffrn_measured_fraction_theta_full 0.996
_diffrn_measured_fraction_theta_max 0.996
_diffrn_measurement_device_type Venture
_diffrn_radiation_type MoK\a
_diffrn_radiation_wavelength 0.71073
_diffrn_reflns_av_R_equivalents 0.1414
_diffrn_reflns_av_unetI/netI 0.0518
_diffrn_reflns_Laue_measured_fraction_full 0.996
_diffrn_reflns_Laue_measured_fraction_max 0.996
_diffrn_reflns_limit_h_max 6
_diffrn_reflns_limit_h_min -6
_diffrn_reflns_limit_k_max 38
_diffrn_reflns_limit_k_min -38
_diffrn_reflns_limit_l_max 6
_diffrn_reflns_limit_l_min -6
_diffrn_reflns_number 19384
_diffrn_reflns_point_group_measured_fraction_full 0.996
_diffrn_reflns_point_group_measured_fraction_max 0.996
_diffrn_reflns_theta_full 21.089
_diffrn_reflns_theta_max 21.089
_diffrn_reflns_theta_min 3.006
_exptl_absorpt_coefficient_mu 0.106
_exptl_crystal_colour 'clear colourless'
_exptl_crystal_density_diffrn 1.438
_exptl_crystal_description needle
_exptl_crystal_F_000 796
_refine_diff_density_max 0.259
_refine_diff_density_min -0.199
_refine_diff_density_rms 0.050
_refine_ls_extinction_method none
_refine_ls_goodness_of_fit_ref 1.026
_refine_ls_hydrogen_treatment constr
_refine_ls_matrix_type full
_refine_ls_number_parameters 237
_refine_ls_number_reflns 1863
_refine_ls_number_restraints 0
_refine_ls_restrained_S_all 1.026
_refine_ls_R_factor_all 0.0772
_refine_ls_R_factor_gt 0.0502
_refine_ls_shift/su_max 0.000
_refine_ls_shift/su_mean 0.000
_refine_ls_structure_factor_coef Fsqd
_refine_ls_weighting_details 'w=1/[\s^2^(Fo^2^)+(0.1000P)^2^] where P=(Fo^2^+2Fc^2^)/3'
_refine_ls_weighting_scheme calc
_refine_ls_wR_factor_gt 0.1331
_refine_ls_wR_factor_ref 0.1479
_reflns_Friedel_coverage 0.000
_reflns_number_gt 1357
_reflns_number_total 1863
_reflns_threshold_expression 'I > 2\s(I)'
_cod_data_source_file jo8b00151_si_002.cif
_cod_data_source_block SB20_2ndcrystal_0m
_cod_original_sg_symbol_H-M 'P 21/n'
_cod_database_code 4035499
_shelx_shelxl_version_number 2014/7
_shelx_space_group_comment
;
The symmetry employed for this shelxl refinement is uniquely defined
by the following loop, which should always be used as a source of
symmetry information in preference to the above space-group names.
They are only intended as comments.
;

loop_
_space_group_symop_operation_xyz
'x, y, z'
'-x+1/2, y+1/2, -z+1/2'
'-x, -y, -z'
'x-1/2, -y-1/2, z-1/2'

loop_
_atom_site_label
_atom_site_type_symbol
_atom_site_fract_x
_atom_site_fract_y
_atom_site_fract_z
_atom_site_U_iso_or_equiv
_atom_site_adp_type
_atom_site_occupancy
_atom_site_site_symmetry_order
_atom_site_calc_flag
_atom_site_refinement_flags_posn
_atom_site_refinement_flags_adp
O001 O 0.7558(4) 0.90433(6) 0.2747(3) 0.0296(7) Uani 1 1 d . .
O002 O 0.9148(4) 0.72629(7) 0.3176(3) 0.0287(7) Uani 1 1 d . .
O3 O 0.2515(4) 0.53532(7) 0.2670(3) 0.0306(7) Uani 1 1 d . .
N004 N 0.6705(4) 0.68441(7) 0.2635(4) 0.0170(8) Uani 1 1 d . .
O005 O 0.5794(4) 0.51756(7) 0.2457(4) 0.0392(8) Uani 1 1 d . .
O006 O 0.4292(4) 0.92361(7) 0.2391(4) 0.0420(8) Uani 1 1 d . .
N007 N 0.3060(4) 0.75913(7) 0.3192(4) 0.0197(8) Uani 1 1 d . .
H007 H 0.1744 0.7549 0.2926 0.024 Uiso 1 1 calc R U
C008 C 0.3718(5) 0.79267(9) 0.3005(4) 0.0136(9) Uani 1 1 d . .
C009 C 0.4922(6) 0.86262(9) 0.2693(4) 0.0181(9) Uani 1 1 d . .
C00A C 0.5806(5) 0.80179(9) 0.3150(4) 0.0172(9) Uani 1 1 d . .
H00A H 0.6830 0.7843 0.3349 0.021 Uiso 1 1 calc R U
C00B C 0.5187(5) 0.71127(9) 0.2069(5) 0.0184(9) Uani 1 1 d . .
H00B H 0.4025 0.7003 0.1312 0.022 Uiso 1 1 calc R U
H00C H 0.5838 0.7284 0.1217 0.022 Uiso 1 1 calc R U
C00C C 0.4355(5) 0.73013(9) 0.3791(5) 0.0179(9) Uani 1 1 d . .
H00D H 0.3547 0.7137 0.4557 0.021 Uiso 1 1 calc R U
H00E H 0.5523 0.7387 0.4638 0.021 Uiso 1 1 calc R U
C00D C 0.5089(6) 0.57836(9) 0.2654(4) 0.0200(9) Uani 1 1 d . .
C00E C 0.6169(5) 0.64854(9) 0.2657(4) 0.0171(9) Uani 1 1 d . .
C00F C 0.6372(5) 0.83635(9) 0.3002(4) 0.0190(9) Uani 1 1 d . .
H00F H 0.7794 0.8423 0.3115 0.023 Uiso 1 1 calc R U
C00G C 0.2843(5) 0.85323(10) 0.2509(4) 0.0202(10) Uani 1 1 d . .
H00G H 0.1824 0.8707 0.2280 0.024 Uiso 1 1 calc R U
C00H C 0.4188(6) 0.63855(9) 0.3069(5) 0.0218(9) Uani 1 1 d . .
H00H H 0.3197 0.6557 0.3369 0.026 Uiso 1 1 calc R U
C00I C 0.2255(5) 0.81916(10) 0.2655(4) 0.0187(9) Uani 1 1 d . .
H00I H 0.0832 0.8133 0.2517 0.022 Uiso 1 1 calc R U
C00J C 0.7622(5) 0.62326(10) 0.2224(5) 0.0234(10) Uani 1 1 d . .
H00J H 0.8978 0.6299 0.1915 0.028 Uiso 1 1 calc R U
C00K C 0.4546(7) 0.54082(10) 0.2595(5) 0.0266(10) Uani 1 1 d . .
C00L C 0.8609(6) 0.69568(11) 0.3221(5) 0.0232(9) Uani 1 1 d . .
H00L H 0.9587 0.6789 0.3695 0.028 Uiso 1 1 calc R U
C00M C 0.3640(6) 0.60355(10) 0.3047(5) 0.0246(10) Uani 1 1 d . .
H00M H 0.2269 0.5969 0.3302 0.030 Uiso 1 1 calc R U
C00N C 0.5499(6) 0.89957(10) 0.2588(5) 0.0234(10) Uani 1 1 d . .
C00O C 0.7078(6) 0.58857(10) 0.2249(5) 0.0259(10) Uani 1 1 d . .
H00O H 0.8078 0.5714 0.1984 0.031 Uiso 1 1 calc R U
C00P C 0.1843(7) 0.49934(10) 0.2599(5) 0.0374(11) Uani 1 1 d . .
H00K H 0.0333 0.4984 0.2580 0.056 Uiso 1 1 calc R U
H00N H 0.2417 0.4870 0.3746 0.056 Uiso 1 1 calc R U
H00P H 0.2327 0.4883 0.1423 0.056 Uiso 1 1 calc R U
C00Q C 0.8263(6) 0.94017(10) 0.2679(5) 0.0367(11) Uani 1 1 d . .
H00Q H 0.9774 0.9407 0.2793 0.055 Uiso 1 1 calc R U
H00R H 0.7705 0.9533 0.3756 0.055 Uiso 1 1 calc R U
H00S H 0.7786 0.9507 0.1443 0.055 Uiso 1 1 calc R U

loop_
_atom_site_aniso_label
_atom_site_aniso_U_11
_atom_site_aniso_U_22
_atom_site_aniso_U_33
_atom_site_aniso_U_23
_atom_site_aniso_U_13
_atom_site_aniso_U_12
O001 0.0321(19) 0.0165(18) 0.0403(16) 0.0007(11) 0.0024(13) -0.0056(13)
O002 0.0272(17) 0.0213(18) 0.0378(16) 0.0005(13) 0.0047(12) -0.0101(14)
O3 0.0324(19) 0.0201(18) 0.0394(16) 0.0001(12) 0.0042(13) -0.0053(13)
N004 0.0128(18) 0.013(2) 0.0249(16) 0.0017(13) 0.0015(13) -0.0018(15)
O005 0.0418(19) 0.0217(18) 0.0539(19) -0.0011(13) -0.0004(14) 0.0033(15)
O006 0.0386(19) 0.0176(18) 0.069(2) 0.0002(14) -0.0026(15) 0.0060(15)
N007 0.0129(17) 0.018(2) 0.0279(17) -0.0012(14) -0.0024(13) 0.0021(15)
C008 0.015(2) 0.013(2) 0.0127(18) -0.0018(15) 0.0018(15) -0.0024(19)
C009 0.025(2) 0.012(2) 0.0169(19) -0.0001(16) 0.0018(16) 0.003(2)
C00A 0.012(2) 0.019(3) 0.021(2) -0.0003(16) 0.0010(15) 0.0021(18)
C00B 0.022(2) 0.011(2) 0.022(2) 0.0009(16) 0.0008(16) 0.0000(18)
C00C 0.018(2) 0.013(2) 0.022(2) 0.0019(16) 0.0013(16) -0.0028(17)
C00D 0.028(2) 0.012(2) 0.020(2) 0.0022(16) -0.0012(16) -0.003(2)
C00E 0.017(2) 0.017(3) 0.0170(19) 0.0008(16) -0.0027(16) 0.0029(19)
C00F 0.015(2) 0.018(3) 0.024(2) -0.0017(16) -0.0005(16) -0.005(2)
C00G 0.021(3) 0.021(3) 0.019(2) -0.0019(16) -0.0006(16) 0.0081(19)
C00H 0.019(2) 0.015(2) 0.032(2) -0.0013(17) 0.0051(17) 0.0018(18)
C00I 0.011(2) 0.021(3) 0.025(2) -0.0038(16) 0.0031(15) 0.0048(19)
C00J 0.016(2) 0.025(3) 0.029(2) 0.0021(17) 0.0036(17) 0.001(2)
C00K 0.037(3) 0.022(3) 0.021(2) -0.0016(17) 0.0024(18) 0.004(2)
C00L 0.017(2) 0.030(3) 0.024(2) 0.0004(18) 0.0066(17) 0.005(2)
C00M 0.021(2) 0.023(3) 0.029(2) 0.0013(18) -0.0009(17) 0.000(2)
C00N 0.024(3) 0.021(3) 0.026(2) -0.0027(17) 0.0025(17) -0.001(2)
C00O 0.029(3) 0.019(3) 0.030(2) -0.0006(18) 0.0043(18) 0.006(2)
C00P 0.047(3) 0.012(3) 0.052(3) 0.0012(19) -0.006(2) -0.018(2)
C00Q 0.049(3) 0.017(3) 0.044(3) 0.0022(19) 0.000(2) -0.010(2)

loop_
_atom_type_symbol
_atom_type_description
_atom_type_scat_dispersion_real
_atom_type_scat_dispersion_imag
_atom_type_scat_source
C C 0.0033 0.0016 'International Tables Vol C Tables 4.2.6.8 and 6.1.1.4'
H H 0.0000 0.0000 'International Tables Vol C Tables 4.2.6.8 and 6.1.1.4'
N N 0.0061 0.0033 'International Tables Vol C Tables 4.2.6.8 and 6.1.1.4'
O O 0.0106 0.0060 'International Tables Vol C Tables 4.2.6.8 and 6.1.1.4'

loop_
_geom_angle_atom_site_label_1
_geom_angle_atom_site_label_2
_geom_angle_atom_site_label_3
_geom_angle
C00N O001 C00Q 116.0(3)
C00K O3 C00P 116.4(3)
C00L N004 C00E 121.8(3)
C00L N004 C00B 116.5(3)
C00E N004 C00B 121.6(3)
C008 N007 C00C 125.1(3)
C008 N007 H007 117.5
C00C N007 H007 117.5
N007 C008 C00A 122.4(3)
N007 C008 C00I 119.2(3)
C00A C008 C00I 118.4(3)
C00F C009 C00G 118.1(3)
C00F C009 C00N 122.5(4)
C00G C009 C00N 119.5(3)
C00F C00A C008 119.7(3)
C00F C00A H00A 120.1
C008 C00A H00A 120.1
N004 C00B C00C 112.9(3)
N004 C00B H00B 109.0
C00C C00B H00B 109.0
N004 C00B H00C 109.0
C00C C00B H00C 109.0
H00B C00B H00C 107.8
N007 C00C C00B 111.7(3)
N007 C00C H00D 109.3
C00B C00C H00D 109.3
N007 C00C H00E 109.3
C00B C00C H00E 109.3
H00D C00C H00E 107.9
C00M C00D C00O 119.2(3)
C00M C00D C00K 121.5(4)
C00O C00D C00K 119.3(3)
C00H C00E C00J 119.6(3)
C00H C00E N004 120.1(3)
C00J C00E N004 120.3(3)
C00A C00F C009 121.9(3)
C00A C00F H00F 119.1
C009 C00F H00F 119.1
C00I C00G C009 120.8(3)
C00I C00G H00G 119.6
C009 C00G H00G 119.6
C00E C00H C00M 120.3(3)
C00E C00H H00H 119.8
C00M C00H H00H 119.8
C00G C00I C008 121.1(3)
C00G C00I H00I 119.4
C008 C00I H00I 119.4
C00O C00J C00E 119.6(4)
C00O C00J H00J 120.2
C00E C00J H00J 120.2
O005 C00K O3 123.3(4)
O005 C00K C00D 124.1(4)
O3 C00K C00D 112.6(3)
O002 C00L N004 123.8(3)
O002 C00L H00L 118.1
N004 C00L H00L 118.1
C00D C00M C00H 120.2(4)
C00D C00M H00M 119.9
C00H C00M H00M 119.9
O006 C00N O001 122.5(4)
O006 C00N C009 125.1(4)
O001 C00N C009 112.4(3)
C00J C00O C00D 121.1(3)
C00J C00O H00O 119.5
C00D C00O H00O 119.5
O3 C00P H00K 109.5
O3 C00P H00N 109.5
H00K C00P H00N 109.5
O3 C00P H00P 109.5
H00K C00P H00P 109.5
H00N C00P H00P 109.5
O001 C00Q H00Q 109.5
O001 C00Q H00R 109.5
H00Q C00Q H00R 109.5
O001 C00Q H00S 109.5
H00Q C00Q H00S 109.5
H00R C00Q H00S 109.5

loop_
_geom_bond_atom_site_label_1
_geom_bond_atom_site_label_2
_geom_bond_distance
O001 C00N 1.347(5)
O001 C00Q 1.452(5)
O002 C00L 1.228(4)
O3 C00K 1.338(5)
O3 C00P 1.450(5)
N004 C00L 1.352(5)
N004 C00E 1.422(5)
N004 C00B 1.466(4)
O005 C00K 1.212(5)
O006 C00N 1.214(4)
N007 C008 1.366(5)
N007 C00C 1.444(4)
N007 H007 0.8800
C008 C00A 1.397(5)
C008 C00I 1.405(5)
C009 C00F 1.389(5)
C009 C00G 1.396(5)
C009 C00N 1.471(6)
C00A C00F 1.383(5)
C00A H00A 0.9500
C00B C00C 1.513(5)
C00B H00B 0.9900
C00B H00C 0.9900
C00C H00D 0.9900
C00C H00E 0.9900
C00D C00M 1.385(5)
C00D C00O 1.390(5)
C00D C00K 1.485(6)
C00E C00H 1.384(5)
C00E C00J 1.396(5)
C00F H00F 0.9500
C00G C00I 1.368(5)
C00G H00G 0.9500
C00H C00M 1.391(5)
C00H H00H 0.9500
C00I H00I 0.9500
C00J C00O 1.379(6)
C00J H00J 0.9500
C00L H00L 0.9500
C00M H00M 0.9500
C00O H00O 0.9500
C00P H00K 0.9800
C00P H00N 0.9800
C00P H00P 0.9800
C00Q H00Q 0.9800
C00Q H00R 0.9800
C00Q H00S 0.9800
